data_7704102
loop_
_publ_author_name
'Khatua, Manas'
'Goswami, Bappaditya'
'Samanta, Subhas'

_publ_section_title
;
 Dehydrogenation of amines in aryl-amine functionalized pincer-like
 nitrogen-donor redox non-innocent ligands via ligand reduction on a
 Ni(ii) template.
;
_journal_issue 20
_journal_name_full 'Dalton transactions (Cambridge, England : 2003)'
_journal_page_first 6816
_journal_page_last 6831
_journal_paper_doi 10.1039/d0dt00466a
_journal_volume 49
_journal_year 2020
_chemical_formula_moiety 'C18 H14 Cl2 N4 Ni'
_chemical_formula_sum 'C18 H14 Cl2 N4 Ni'
_chemical_formula_weight 415.92
_space_group_crystal_system orthorhombic
_space_group_IT_number 61
_space_group_name_Hall '-P 2ac 2ab'
_space_group_name_H-M_alt 'P b c a'
_atom_sites_solution_hydrogens geom
_atom_sites_solution_primary direct
_atom_sites_solution_secondary difmap
_audit_creation_date 2019-10-20
_audit_creation_method
;
Olex2 1.2
(compiled 2018.05.29 svn.r3508 for OlexSys, GUI svn.r5506)
;
_audit_update_record
;
2019-11-14 deposited with the CCDC.	2020-04-16 downloaded from the CCDC.
;
_cell_angle_alpha 90.00
_cell_angle_beta 90.00
_cell_angle_gamma 90.00
_cell_formula_units_Z 8
_cell_length_a 13.7101(8)
_cell_length_b 14.8189(6)
_cell_length_c 17.3058(8)
_cell_measurement_reflns_used 3929
_cell_measurement_temperature 100.00(10)
_cell_measurement_theta_max 26.3190
_cell_measurement_theta_min 2.7390
_cell_volume 3516.0(3)
_computing_cell_refinement 'CrysAlisPro 1.171.38.43f (Rigaku OD, 2015)'
_computing_data_collection 'CrysAlisPro 1.171.38.43f (Rigaku OD, 2015)'
_computing_data_reduction 'CrysAlisPro 1.171.38.43f (Rigaku OD, 2015)'
_computing_molecular_graphics 'Olex2 (Dolomanov et al., 2009)'
_computing_publication_material 'Olex2 (Dolomanov et al., 2009)'
_computing_structure_refinement 'ShelXL (Sheldrick, 2015)'
_computing_structure_solution 'ShelXT (Sheldrick, 2015)'
_diffrn_ambient_temperature 100.00(10)
_diffrn_detector_area_resol_mean 7.9580
_diffrn_detector_type Eos
_diffrn_measured_fraction_theta_full 1.000
_diffrn_measured_fraction_theta_max 1.000
_diffrn_measurement_details
;
List of Runs (angles in degrees, time in seconds):

  # Type    Start    End  Width  t~exp~   \w     \q     \k     \f   Frames
#--------------------------------------------------------------------------
  1  \w     54.00 104.00   1.00   42.52    --   28.55  38.00 150.00   50
  2  \w    -52.00 -25.00   1.00   42.52    --   28.55 -77.00 150.00   27
  3  \w      5.00  51.00   1.00   42.52    --   28.55 -77.00 150.00   46
  4  \w    -22.00  43.00   1.00   42.52    --   28.55  38.00 150.00   65
;
_diffrn_measurement_device 'four-circle diffractometer'
_diffrn_measurement_device_type 'SuperNova, Dual, Cu at zero, Eos'
_diffrn_measurement_method '\w scans'
_diffrn_radiation_monochromator graphite
_diffrn_radiation_type MoK\a
_diffrn_radiation_wavelength 0.71073
_diffrn_reflns_av_R_equivalents 0.0318
_diffrn_reflns_av_unetI/netI 0.0373
_diffrn_reflns_limit_h_max 14
_diffrn_reflns_limit_h_min -17
_diffrn_reflns_limit_k_max 14
_diffrn_reflns_limit_k_min -18
_diffrn_reflns_limit_l_max 21
_diffrn_reflns_limit_l_min -21
_diffrn_reflns_number 8544
_diffrn_reflns_theta_full 26.37
_diffrn_reflns_theta_max 26.37
_diffrn_reflns_theta_min 2.34
_diffrn_source 'fine-focus sealed tube'
_exptl_absorpt_coefficient_mu 1.415
_exptl_absorpt_correction_T_max 1.00000
_exptl_absorpt_correction_T_min 0.84647
_exptl_absorpt_correction_type multi-scan
_exptl_absorpt_process_details
;
CrysAlisPro 1.171.38.43f (Rigaku Oxford Diffraction, 2015)
Empirical absorption correction using spherical harmonics,
 implemented in SCALE3 ABSPACK scaling algorithm.
;
_exptl_crystal_colour 'clear reddish red'
_exptl_crystal_colour_lustre clear
_exptl_crystal_colour_modifier reddish
_exptl_crystal_colour_primary red
_exptl_crystal_density_diffrn 1.571
_exptl_crystal_density_method 'not measured'
_exptl_crystal_description block
_exptl_crystal_F_000 1696
_exptl_crystal_size_max 0.3
_exptl_crystal_size_mid 0.25
_exptl_crystal_size_min 0.2
_refine_diff_density_max 0.403
_refine_diff_density_min -0.321
_refine_diff_density_rms 0.073
_refine_ls_extinction_method none
_refine_ls_goodness_of_fit_ref 1.055
_refine_ls_hydrogen_treatment constr
_refine_ls_matrix_type full
_refine_ls_number_parameters 226
_refine_ls_number_reflns 3597
_refine_ls_number_restraints 0
_refine_ls_restrained_S_all 1.055
_refine_ls_R_factor_all 0.0470
_refine_ls_R_factor_gt 0.0358
_refine_ls_shift/su_max 0.001
_refine_ls_shift/su_mean 0.000
_refine_ls_structure_factor_coef Fsqd
_refine_ls_weighting_details 'calc w=1/[\s^2^(Fo^2^)+(0.0460P)^2^+1.4496P] where P=(Fo^2^+2Fc^2^)/3'
_refine_ls_weighting_scheme calc
_refine_ls_wR_factor_gt 0.0893
_refine_ls_wR_factor_ref 0.0975
_reflns_number_gt 2967
_reflns_number_total 3597
_reflns_threshold_expression >2sigma(I)
_cod_data_source_file d0dt00466a2.cif
_cod_data_source_block 12
_cod_depositor_comments 'Adding full bibliography for 7704099--7704110.cif.'
_cod_database_code 7704102
_olex2_refinement_description
;
1. Fixed Uiso
 At 1.2 times of:
  All C(H) groups
2.a Aromatic/amide H refined with riding coordinates:
 C12(H12), C1(H1), C10(H10), C3(H3), C9(H9), C8(H8), C18(H18), C2(H2), C5(H5),
 C14(H14), C4(H4), C17(H17), C16(H16), C15(H15)
;
_olex2_submission_special_instructions 'No special instructions were received'
_oxdiff_exptl_absorpt_empirical_details
;
Empirical correction (ABSPACK) includes:
- Absorption correction using spherical harmonics
- Frame scaling
;

loop_
_space_group_symop_id
_space_group_symop_operation_xyz
1 'x, y, z'
2 '-x+1/2, -y, z+1/2'
3 '-x, y+1/2, -z+1/2'
4 'x+1/2, -y+1/2, -z'
5 '-x, -y, -z'
6 'x-1/2, y, -z-1/2'
7 'x, -y-1/2, z-1/2'
8 '-x-1/2, y-1/2, z'

loop_
_atom_site_label
_atom_site_type_symbol
_atom_site_fract_x
_atom_site_fract_y
_atom_site_fract_z
_atom_site_U_iso_or_equiv
_atom_site_adp_type
_atom_site_occupancy
_atom_site_calc_flag
_atom_site_disorder_assembly
_atom_site_disorder_group
_atom_site_refinement_flags_posn
Ni1 Ni 0.65033(3) 0.303136(19) 0.284706(17) 0.02584(12) Uani 1 d . . .
Cl2 Cl 0.55474(5) 0.36436(4) 0.37632(4) 0.03325(17) Uani 1 d . . .
Cl1 Cl 0.80509(5) 0.35268(4) 0.27585(4) 0.03657(18) Uani 1 d . . .
N3 N 0.60184(16) 0.21696(13) 0.20412(11) 0.0267(5) Uani 1 d . . .
N1 N 0.58884(16) 0.38575(13) 0.18182(12) 0.0283(5) Uani 1 d . . .
N4 N 0.67749(16) 0.16767(14) 0.33584(12) 0.0296(5) Uani 1 d . . .
N2 N 0.55319(17) 0.34086(15) 0.12685(12) 0.0346(5) Uani 1 d . . .
C11 C 0.6090(2) 0.12811(16) 0.21720(15) 0.0285(6) Uani 1 d . . .
C12 C 0.65202(18) 0.10362(17) 0.29142(15) 0.0281(6) Uani 1 d . . .
H12 H 0.6606 0.0423 0.3059 0.034 Uiso 1 calc . . R
C6 C 0.5866(2) 0.48122(16) 0.17144(15) 0.0313(6) Uani 1 d . . .
C7 C 0.55948(19) 0.24545(17) 0.13905(14) 0.0304(6) Uani 1 d . . .
C13 C 0.7181(2) 0.14698(19) 0.40978(15) 0.0339(6) Uani 1 d . . .
C1 C 0.6228(2) 0.53279(17) 0.23107(17) 0.0352(6) Uani 1 d . . .
H1 H 0.6488 0.5046 0.2759 0.042 Uiso 1 calc . . R
C10 C 0.5740(2) 0.06484(17) 0.16464(16) 0.0370(7) Uani 1 d . . .
H10 H 0.5802 0.0020 0.1745 0.044 Uiso 1 calc . . R
C3 C 0.5853(2) 0.66670(18) 0.1600(2) 0.0450(8) Uani 1 d . . .
H3 H 0.5851 0.7306 0.1559 0.054 Uiso 1 calc . . R
C9 C 0.5299(2) 0.09581(19) 0.09735(17) 0.0446(8) Uani 1 d . . .
H9 H 0.5051 0.0540 0.0607 0.054 Uiso 1 calc . . R
C8 C 0.5224(2) 0.18695(19) 0.08401(17) 0.0438(7) Uani 1 d . . .
H8 H 0.4925 0.2092 0.0383 0.053 Uiso 1 calc . . R
C18 C 0.7334(2) 0.2189(2) 0.45929(17) 0.0442(7) Uani 1 d . . .
H18 H 0.7196 0.2787 0.4428 0.053 Uiso 1 calc . . R
C2 C 0.6214(2) 0.62641(18) 0.22533(19) 0.0398(7) Uani 1 d . . .
H2 H 0.6453 0.6624 0.2666 0.048 Uiso 1 calc . . R
C5 C 0.5496(3) 0.5211(2) 0.10481(18) 0.0484(8) Uani 1 d . . .
H5 H 0.5253 0.4853 0.0635 0.058 Uiso 1 calc . . R
C14 C 0.7413(3) 0.0599(2) 0.43352(18) 0.0516(8) Uani 1 d . . .
H14 H 0.7319 0.0102 0.3997 0.062 Uiso 1 calc . . R
C4 C 0.5493(3) 0.6150(2) 0.1003(2) 0.0561(9) Uani 1 d . . .
H4 H 0.5240 0.6437 0.0555 0.067 Uiso 1 calc . . R
C17 C 0.7689(2) 0.2037(3) 0.53271(18) 0.0535(9) Uani 1 d . . .
H17 H 0.7778 0.2530 0.5670 0.064 Uiso 1 calc . . R
C16 C 0.7916(2) 0.1180(3) 0.55684(18) 0.0556(9) Uani 1 d . . .
H16 H 0.8162 0.1080 0.6074 0.067 Uiso 1 calc . . R
C15 C 0.7784(3) 0.0465(3) 0.50716(19) 0.0614(10) Uani 1 d . . .
H15 H 0.7948 -0.0127 0.5236 0.074 Uiso 1 calc . . R

loop_
_atom_site_aniso_label
_atom_site_aniso_U_11
_atom_site_aniso_U_22
_atom_site_aniso_U_33
_atom_site_aniso_U_23
_atom_site_aniso_U_13
_atom_site_aniso_U_12
Ni1 0.0351(2) 0.01895(17) 0.02353(18) -0.00373(12) -0.00021(14) -0.00194(13)
Cl2 0.0436(4) 0.0259(3) 0.0303(3) 0.0011(2) 0.0039(3) 0.0072(3)
Cl1 0.0361(4) 0.0270(3) 0.0467(4) 0.0025(3) 0.0028(3) -0.0004(3)
N3 0.0314(12) 0.0219(10) 0.0268(10) -0.0021(8) 0.0010(10) -0.0022(9)
N1 0.0342(12) 0.0227(10) 0.0280(10) 0.0015(9) -0.0020(10) -0.0003(9)
N4 0.0301(12) 0.0319(11) 0.0268(11) 0.0008(9) 0.0005(10) 0.0029(10)
N2 0.0414(14) 0.0320(11) 0.0305(11) 0.0001(10) -0.0036(11) -0.0012(10)
C11 0.0281(14) 0.0234(12) 0.0339(14) -0.0044(10) 0.0053(11) -0.0015(11)
C12 0.0302(14) 0.0206(11) 0.0335(13) -0.0003(11) 0.0025(11) 0.0014(10)
C6 0.0329(15) 0.0234(11) 0.0376(14) 0.0058(11) 0.0019(12) 0.0003(11)
C7 0.0363(15) 0.0305(13) 0.0245(12) -0.0021(11) 0.0002(12) -0.0047(12)
C13 0.0307(15) 0.0437(15) 0.0273(13) 0.0015(12) 0.0012(12) 0.0043(12)
C1 0.0316(15) 0.0266(13) 0.0475(16) 0.0041(12) -0.0069(13) -0.0018(12)
C10 0.0425(17) 0.0249(12) 0.0435(16) -0.0099(12) 0.0057(14) -0.0075(12)
C3 0.0405(17) 0.0247(13) 0.070(2) 0.0096(15) 0.0108(17) 0.0021(13)
C9 0.054(2) 0.0396(15) 0.0403(16) -0.0168(14) -0.0049(15) -0.0095(14)
C8 0.057(2) 0.0422(15) 0.0318(14) -0.0079(13) -0.0087(15) -0.0071(15)
C18 0.0429(18) 0.0504(17) 0.0392(15) -0.0055(14) -0.0128(14) 0.0080(15)
C2 0.0313(15) 0.0267(13) 0.0614(19) 0.0003(13) 0.0001(14) -0.0045(12)
C5 0.068(2) 0.0349(15) 0.0424(16) 0.0062(14) -0.0074(16) 0.0047(15)
C14 0.071(2) 0.0457(17) 0.0381(16) 0.0069(14) -0.0054(16) 0.0068(17)
C4 0.071(2) 0.0380(16) 0.060(2) 0.0226(16) -0.0025(19) 0.0106(16)
C17 0.047(2) 0.076(2) 0.0370(16) -0.0111(16) -0.0120(15) 0.0136(18)
C16 0.0433(19) 0.094(3) 0.0296(15) 0.0069(18) -0.0056(14) 0.0134(19)
C15 0.070(2) 0.071(2) 0.0435(18) 0.0232(18) -0.0079(18) 0.0129(19)

loop_
_atom_type_symbol
_atom_type_description
_atom_type_scat_dispersion_real
_atom_type_scat_dispersion_imag
_atom_type_scat_source
C C 0.0033 0.0016 'International Tables Vol C Tables 4.2.6.8 and 6.1.1.4'
H H 0.0000 0.0000 'International Tables Vol C Tables 4.2.6.8 and 6.1.1.4'
Cl Cl 0.1484 0.1585 'International Tables Vol C Tables 4.2.6.8 and 6.1.1.4'
N N 0.0061 0.0033 'International Tables Vol C Tables 4.2.6.8 and 6.1.1.4'
Ni Ni 0.3393 1.1124 'International Tables Vol C Tables 4.2.6.8 and 6.1.1.4'

loop_
_geom_angle_atom_site_label_1
_geom_angle_atom_site_label_2
_geom_angle_atom_site_label_3
_geom_angle
_geom_angle_site_symmetry_1
_geom_angle_site_symmetry_3
_geom_angle_publ_flag
Cl2 Ni1 Cl1 117.77(3) . . ?
Cl2 Ni1 N1 96.69(6) . . ?
Cl1 Ni1 N1 96.79(6) . . ?
N3 Ni1 Cl2 123.67(7) . . ?
N3 Ni1 Cl1 118.24(7) . . ?
N3 Ni1 N1 71.44(8) . . ?
N3 Ni1 N4 75.96(8) . . ?
N4 Ni1 Cl2 100.44(6) . . ?
N4 Ni1 Cl1 99.41(6) . . ?
N4 Ni1 N1 147.38(8) . . ?
C11 N3 Ni1 118.98(17) . . ?
C7 N3 Ni1 121.97(16) . . ?
C7 N3 C11 119.0(2) . . ?
N2 N1 Ni1 116.23(15) . . ?
N2 N1 C6 114.8(2) . . ?
C6 N1 Ni1 128.91(17) . . ?
C12 N4 Ni1 112.79(17) . . ?
C12 N4 C13 119.3(2) . . ?
C13 N4 Ni1 127.95(17) . . ?
N1 N2 C7 112.8(2) . . ?
N3 C11 C12 115.0(2) . . ?
N3 C11 C10 121.8(2) . . ?
C10 C11 C12 123.2(2) . . ?
N4 C12 C11 117.3(2) . . ?
N4 C12 H12 121.4 . . ?
C11 C12 H12 121.4 . . ?
C1 C6 N1 116.6(2) . . ?
C1 C6 C5 121.1(2) . . ?
C5 C6 N1 122.3(2) . . ?
N3 C7 N2 117.6(2) . . ?
N3 C7 C8 122.8(2) . . ?
C8 C7 N2 119.6(2) . . ?
C18 C13 N4 116.6(2) . . ?
C18 C13 C14 119.8(3) . . ?
C14 C13 N4 123.6(3) . . ?
C6 C1 H1 120.2 . . ?
C6 C1 C2 119.6(3) . . ?
C2 C1 H1 120.2 . . ?
C11 C10 H10 120.8 . . ?
C9 C10 C11 118.4(2) . . ?
C9 C10 H10 120.8 . . ?
C2 C3 H3 119.8 . . ?
C2 C3 C4 120.4(3) . . ?
C4 C3 H3 119.8 . . ?
C10 C9 H9 120.1 . . ?
C8 C9 C10 119.9(3) . . ?
C8 C9 H9 120.1 . . ?
C7 C8 H8 120.9 . . ?
C9 C8 C7 118.2(3) . . ?
C9 C8 H8 120.9 . . ?
C13 C18 H18 120.1 . . ?
C17 C18 C13 119.8(3) . . ?
C17 C18 H18 120.1 . . ?
C1 C2 H2 120.0 . . ?
C3 C2 C1 119.9(3) . . ?
C3 C2 H2 120.0 . . ?
C6 C5 H5 120.9 . . ?
C6 C5 C4 118.2(3) . . ?
C4 C5 H5 120.9 . . ?
C13 C14 H14 120.4 . . ?
C15 C14 C13 119.2(3) . . ?
C15 C14 H14 120.4 . . ?
C3 C4 C5 120.8(3) . . ?
C3 C4 H4 119.6 . . ?
C5 C4 H4 119.6 . . ?
C18 C17 H17 119.6 . . ?
C16 C17 C18 120.8(3) . . ?
C16 C17 H17 119.6 . . ?
C17 C16 H16 120.3 . . ?
C17 C16 C15 119.5(3) . . ?
C15 C16 H16 120.3 . . ?
C14 C15 H15 119.6 . . ?
C16 C15 C14 120.9(3) . . ?
C16 C15 H15 119.6 . . ?

loop_
_geom_bond_atom_site_label_1
_geom_bond_atom_site_label_2
_geom_bond_distance
_geom_bond_site_symmetry_2
_geom_bond_publ_flag
Ni1 Cl2 2.2481(7) . ?
Ni1 Cl1 2.2504(8) . ?
Ni1 N3 2.004(2) . ?
Ni1 N1 2.319(2) . ?
Ni1 N4 2.225(2) . ?
N3 C11 1.339(3) . ?
N3 C7 1.336(3) . ?
N1 N2 1.260(3) . ?
N1 C6 1.426(3) . ?
N4 C12 1.270(3) . ?
N4 C13 1.429(3) . ?
N2 C7 1.432(3) . ?
C11 C12 1.459(4) . ?
C11 C10 1.391(3) . ?
C12 H12 0.9500 . ?
C6 C1 1.377(4) . ?
C6 C5 1.391(4) . ?
C7 C8 1.385(4) . ?
C13 C18 1.384(4) . ?
C13 C14 1.392(4) . ?
C1 H1 0.9500 . ?
C1 C2 1.391(4) . ?
C10 H10 0.9500 . ?
C10 C9 1.390(4) . ?
C3 H3 0.9500 . ?
C3 C2 1.371(4) . ?
C3 C4 1.379(5) . ?
C9 H9 0.9500 . ?
C9 C8 1.374(4) . ?
C8 H8 0.9500 . ?
C18 H18 0.9500 . ?
C18 C17 1.379(4) . ?
C2 H2 0.9500 . ?
C5 H5 0.9500 . ?
C5 C4 1.393(4) . ?
C14 H14 0.9500 . ?
C14 C15 1.386(4) . ?
C4 H4 0.9500 . ?
C17 H17 0.9500 . ?
C17 C16 1.372(5) . ?
C16 H16 0.9500 . ?
C16 C15 1.376(5) . ?
C15 H15 0.9500 . ?
